data_7239314
loop_
_publ_author_name
'Mathur, Pradeep'
'Rai, Dhirendra K.'
'Ji, Radhe Shyam'
'Pathak, Biswarup'
'Boodida, Sathyanarayana'
'Mobin, Shaikh M.'

_publ_section_title
;
 Structural and electrochemical aspects of
 tris(ferrocenyl/phenyl-ethynyl)phosphine ligated chalcogen bridged iron
 carbonyl clusters
;
_journal_issue 48
_journal_name_full 'RSC Advances'
_journal_page_first 26025
_journal_paper_doi 10.1039/c3ra44788j
_journal_volume 3
_journal_year 2013
_chemical_formula_sum 'C32 H15 Fe3 O8 P Se2'
_chemical_formula_weight 883.88
_space_group_IT_number 14
_space_group_name_Hall '-P 2ybc'
_space_group_name_H-M_alt 'P 1 21/c 1'
_symmetry_cell_setting monoclinic
_symmetry_space_group_name_H-M 'P 1 21/c 1'
_atom_sites_solution_hydrogens geom
_atom_sites_solution_primary direct
_atom_sites_solution_secondary difmap
_audit_creation_method SHELXL-97
_cell_angle_alpha 90.00
_cell_angle_beta 103.966(3)
_cell_angle_gamma 90.00
_cell_formula_units_Z 4
_cell_length_a 15.8108(5)
_cell_length_b 12.3955(3)
_cell_length_c 17.2329(4)
_cell_measurement_reflns_used 6317
_cell_measurement_temperature 150(2)
_cell_measurement_theta_max 32.6841
_cell_measurement_theta_min 3.4503
_cell_volume 3277.51(16)
_computing_cell_refinement 'CrysAlis RED, Oxford Diffraction Ltd.,'
_computing_data_collection 'CrysAlis CCD, Oxford Diffraction Ltd.,'
_computing_data_reduction 'CrysAlis RED, Oxford Diffraction Ltd.,'
_computing_molecular_graphics Ortep3
_computing_publication_material Shelx97
_computing_structure_refinement 'SHELXL-97 (Sheldrick, 1997)'
_computing_structure_solution 'SHELXS-97 (Sheldrick, 1997)'
_diffrn_ambient_temperature 150(2)
_diffrn_detector_area_resol_mean 15.9948
_diffrn_measured_fraction_theta_full 0.997
_diffrn_measured_fraction_theta_max 0.997
_diffrn_measurement_device_type 'OXFORD DIFFRACTION XCALIBUR-S'
_diffrn_measurement_method \w/q-scan
_diffrn_radiation_monochromator graphite
_diffrn_radiation_source 'Enhance (Mo) X-ray Source'
_diffrn_radiation_type MoK\a
_diffrn_radiation_wavelength 0.71073
_diffrn_reflns_av_R_equivalents 0.0810
_diffrn_reflns_av_sigmaI/netI 0.1137
_diffrn_reflns_limit_h_max 18
_diffrn_reflns_limit_h_min -15
_diffrn_reflns_limit_k_max 14
_diffrn_reflns_limit_k_min -13
_diffrn_reflns_limit_l_max 20
_diffrn_reflns_limit_l_min -20
_diffrn_reflns_number 26627
_diffrn_reflns_theta_full 25.00
_diffrn_reflns_theta_max 25.00
_diffrn_reflns_theta_min 3.46
_exptl_absorpt_coefficient_mu 3.629
_exptl_absorpt_correction_T_max 0.6121
_exptl_absorpt_correction_T_min 0.4890
_exptl_absorpt_correction_type multi-scan
_exptl_absorpt_process_details
;
CrysAlis RED, Oxford Diffraction Ltd.,
Version 1.171.31.7 (release 18-10-2006 CrysAlis171 .NET)
(compiled Oct 18 2006,16:28:17)
Empirical absorption correction using spherical harmonics,
implemented in SCALE3 ABSPACK scaling algorithm.
;
_exptl_crystal_colour red
_exptl_crystal_density_diffrn 1.791
_exptl_crystal_density_method 'not measured'
_exptl_crystal_description block
_exptl_crystal_F_000 1728
_exptl_crystal_size_max 0.23
_exptl_crystal_size_mid 0.18
_exptl_crystal_size_min 0.15
_refine_diff_density_max 0.496
_refine_diff_density_min -0.344
_refine_diff_density_rms 0.084
_refine_ls_extinction_method none
_refine_ls_goodness_of_fit_ref 0.745
_refine_ls_hydrogen_treatment riding
_refine_ls_matrix_type full
_refine_ls_number_parameters 415
_refine_ls_number_reflns 5763
_refine_ls_number_restraints 0
_refine_ls_restrained_S_all 0.745
_refine_ls_R_factor_all 0.0765
_refine_ls_R_factor_gt 0.0322
_refine_ls_shift/su_max 0.001
_refine_ls_shift/su_mean 0.000
_refine_ls_structure_factor_coef Fsqd
_refine_ls_weighting_details 'calc w=1/[\s^2^(Fo^2^)+(0.0199P)^2^+0.0000P] where P=(Fo^2^+2Fc^2^)/3'
_refine_ls_weighting_scheme calc
_refine_ls_wR_factor_gt 0.0520
_refine_ls_wR_factor_ref 0.0562
_reflns_number_gt 3192
_reflns_number_total 5763
_reflns_threshold_expression >2sigma(I)
_cod_data_source_file c3ra44788j.txt
_cod_data_source_block pm181
_cod_depositor_comments
;
The following automatic conversions were performed:

data item '_symmetry_cell_setting' value 'Monoclinic' was changed to
'monoclinic' in accordance with the
/home/saulius/struct/COD-crude-data/automatic-downloads/DataCite-retrospective/RSC/depositions/lib/dictionaries/cif_core.dic
dictionary named 'cif_core.dic' version 2.4.2 last updated on
2011-04-26.

Automatic conversion script
Id: cif_fix_values 6909 2019-04-08 15:41:33Z antanas 
;
_cod_original_cell_volume 3277.51(15)
_cod_original_sg_symbol_H-M 'P 21/c'
_cod_database_code 7239314

loop_
_symmetry_equiv_pos_as_xyz
'x, y, z'
'-x, y+1/2, -z+1/2'
'-x, -y, -z'
'x, -y-1/2, z-1/2'

loop_
_atom_site_label
_atom_site_type_symbol
_atom_site_fract_x
_atom_site_fract_y
_atom_site_fract_z
_atom_site_U_iso_or_equiv
_atom_site_adp_type
_atom_site_occupancy
_atom_site_symmetry_multiplicity
_atom_site_calc_flag
_atom_site_refinement_flags
Fe1 Fe 1.14939(4) 0.29664(5) 0.06738(3) 0.02327(17) Uani 1 1 d .
Fe2 Fe 1.06154(4) 0.16647(5) 0.14052(3) 0.02583(17) Uani 1 1 d .
Fe3 Fe 0.97532(4) 0.34218(5) 0.15948(4) 0.02695(18) Uani 1 1 d .
Se1 Se 1.12794(3) 0.32900(4) 0.19566(2) 0.02552(12) Uani 1 1 d .
Se2 Se 0.99628(3) 0.28605(4) 0.03487(2) 0.02695(13) Uani 1 1 d .
P1 P 1.28724(8) 0.25500(9) 0.11715(7) 0.0276(3) Uani 1 1 d .
O1 O 1.1793(2) 0.5203(2) 0.0304(2) 0.0496(10) Uani 1 1 d .
O2 O 1.1578(2) 0.2143(3) -0.09060(18) 0.0516(10) Uani 1 1 d .
O3 O 1.1753(2) 0.0616(3) 0.28003(18) 0.0443(10) Uani 1 1 d .
O4 O 1.0999(2) 0.0146(2) 0.02307(19) 0.0460(10) Uani 1 1 d .
O5 O 0.9012(2) 0.0660(3) 0.16338(19) 0.0489(10) Uani 1 1 d .
O6 O 0.7872(2) 0.3091(3) 0.0986(2) 0.0557(11) Uani 1 1 d .
O7 O 0.9662(2) 0.3443(3) 0.32866(18) 0.0442(9) Uani 1 1 d .
O8 O 0.9819(2) 0.5741(3) 0.13482(18) 0.0436(10) Uani 1 1 d .
C1 C 1.1676(3) 0.4304(4) 0.0451(2) 0.0311(12) Uani 1 1 d .
C2 C 1.1549(3) 0.2449(3) -0.0282(3) 0.0280(12) Uani 1 1 d .
C3 C 1.1304(3) 0.1034(4) 0.2254(3) 0.0313(13) Uani 1 1 d .
C4 C 1.0869(3) 0.0755(4) 0.0693(3) 0.0370(13) Uani 1 1 d .
C5 C 0.9638(3) 0.1085(4) 0.1543(3) 0.0353(13) Uani 1 1 d .
C6 C 0.8596(4) 0.3208(4) 0.1227(3) 0.0392(14) Uani 1 1 d .
C7 C 0.9707(3) 0.3417(4) 0.2633(3) 0.0294(11) Uani 1 1 d .
C8 C 0.9777(3) 0.4833(4) 0.1445(2) 0.0284(12) Uani 1 1 d .
C9 C 1.3360(3) 0.3217(4) 0.2065(3) 0.0315(12) Uani 1 1 d .
C10 C 1.3548(3) 0.3790(4) 0.2640(3) 0.0331(13) Uani 1 1 d .
C11 C 1.3708(3) 0.4482(4) 0.3321(3) 0.0316(13) Uani 1 1 d .
C12 C 1.3049(3) 0.4650(4) 0.3721(3) 0.0376(13) Uani 1 1 d .
H12 H 1.2511 0.4276 0.3556 0.045 Uiso 1 1 calc R
C13 C 1.3179(4) 0.5356(4) 0.4354(3) 0.0452(15) Uani 1 1 d .
H13 H 1.2730 0.5469 0.4626 0.054 Uiso 1 1 calc R
C14 C 1.3960(4) 0.5903(4) 0.4596(3) 0.0447(16) Uani 1 1 d .
H14 H 1.4048 0.6391 0.5033 0.054 Uiso 1 1 calc R
C15 C 1.4605(4) 0.5741(4) 0.4207(3) 0.0417(14) Uani 1 1 d .
H15 H 1.5140 0.6121 0.4376 0.050 Uiso 1 1 calc R
C16 C 1.4493(3) 0.5035(4) 0.3575(3) 0.0383(14) Uani 1 1 d .
H16 H 1.4949 0.4925 0.3311 0.046 Uiso 1 1 calc R
C17 C 1.3581(3) 0.2854(4) 0.0563(2) 0.0290(11) Uani 1 1 d .
C18 C 1.4032(3) 0.3127(3) 0.0128(2) 0.0271(12) Uani 1 1 d .
C19 C 1.4611(3) 0.3442(3) -0.0352(2) 0.0241(11) Uani 1 1 d .
C20 C 1.5455(3) 0.3744(4) -0.0007(3) 0.0371(14) Uani 1 1 d .
H20 H 1.5654 0.3738 0.0559 0.044 Uiso 1 1 calc R
C21 C 1.6017(3) 0.4055(4) -0.0462(3) 0.0437(14) Uani 1 1 d .
H21 H 1.6595 0.4274 -0.0215 0.052 Uiso 1 1 calc R
C22 C 1.5723(4) 0.4041(4) -0.1285(3) 0.0487(15) Uani 1 1 d .
H22 H 1.6104 0.4242 -0.1610 0.058 Uiso 1 1 calc R
C23 C 1.4890(4) 0.3740(5) -0.1631(3) 0.0637(18) Uani 1 1 d .
H23 H 1.4695 0.3741 -0.2197 0.076 Uiso 1 1 calc R
C24 C 1.4330(3) 0.3436(4) -0.1182(3) 0.0429(14) Uani 1 1 d .
H24 H 1.3752 0.3222 -0.1433 0.052 Uiso 1 1 calc R
C25 C 1.3070(3) 0.1179(4) 0.1402(2) 0.0297(12) Uani 1 1 d .
C26 C 1.3071(3) 0.0238(4) 0.1574(2) 0.0339(13) Uani 1 1 d .
C27 C 1.3001(4) -0.0877(4) 0.1795(3) 0.0396(14) Uani 1 1 d .
C28 C 1.3524(5) -0.1238(5) 0.2493(3) 0.079(2) Uani 1 1 d .
H28 H 1.3959 -0.0784 0.2807 0.094 Uiso 1 1 calc R
C29 C 1.3406(6) -0.2292(6) 0.2739(3) 0.112(4) Uani 1 1 d .
H29 H 1.3767 -0.2560 0.3223 0.134 Uiso 1 1 calc R
C30 C 1.2776(6) -0.2934(5) 0.2287(4) 0.095(3) Uani 1 1 d .
H30 H 1.2689 -0.3639 0.2470 0.113 Uiso 1 1 calc R
C31 C 1.2277(4) -0.2582(5) 0.1586(5) 0.082(2) Uani 1 1 d .
H31 H 1.1847 -0.3037 0.1267 0.099 Uiso 1 1 calc R
C32 C 1.2402(4) -0.1547(4) 0.1342(4) 0.0634(18) Uani 1 1 d .
H32 H 1.2060 -0.1297 0.0844 0.076 Uiso 1 1 calc R

loop_
_atom_site_aniso_label
_atom_site_aniso_U_11
_atom_site_aniso_U_22
_atom_site_aniso_U_33
_atom_site_aniso_U_23
_atom_site_aniso_U_13
_atom_site_aniso_U_12
Fe1 0.0247(4) 0.0249(4) 0.0226(3) 0.0028(3) 0.0103(3) 0.0020(3)
Fe2 0.0244(4) 0.0258(4) 0.0290(4) 0.0037(3) 0.0097(3) -0.0006(3)
Fe3 0.0253(4) 0.0314(4) 0.0267(3) 0.0024(3) 0.0113(3) 0.0037(3)
Se1 0.0252(3) 0.0302(3) 0.0233(2) -0.0013(2) 0.0101(2) -0.0014(2)
Se2 0.0256(3) 0.0328(3) 0.0233(2) 0.0015(2) 0.0076(2) 0.0024(2)
P1 0.0269(8) 0.0306(7) 0.0280(6) 0.0044(6) 0.0119(6) 0.0018(6)
O1 0.053(3) 0.028(2) 0.070(3) 0.0143(19) 0.021(2) 0.0002(19)
O2 0.055(3) 0.075(3) 0.0311(19) -0.0103(19) 0.0212(18) 0.013(2)
O3 0.035(2) 0.056(2) 0.043(2) 0.0202(19) 0.0123(18) 0.0105(19)
O4 0.056(3) 0.034(2) 0.048(2) -0.0124(17) 0.013(2) 0.0028(19)
O5 0.033(3) 0.051(2) 0.068(3) 0.0114(19) 0.021(2) -0.0087(19)
O6 0.026(2) 0.072(3) 0.070(3) 0.016(2) 0.014(2) 0.002(2)
O7 0.051(3) 0.057(2) 0.0331(19) 0.0022(19) 0.0255(18) 0.0044(19)
O8 0.061(3) 0.033(2) 0.040(2) 0.0059(18) 0.0199(19) 0.0057(19)
C1 0.016(3) 0.050(3) 0.028(3) -0.001(3) 0.007(2) 0.007(3)
C2 0.015(3) 0.033(3) 0.035(3) 0.009(2) 0.003(2) 0.001(2)
C3 0.030(3) 0.027(3) 0.044(3) -0.004(2) 0.022(3) -0.006(2)
C4 0.031(4) 0.035(3) 0.043(3) 0.002(3) 0.005(3) 0.001(3)
C5 0.033(4) 0.031(3) 0.040(3) 0.000(2) 0.007(3) 0.002(3)
C6 0.050(4) 0.036(3) 0.034(3) 0.010(2) 0.015(3) 0.010(3)
C7 0.016(3) 0.029(3) 0.044(3) 0.000(3) 0.009(2) 0.006(2)
C8 0.027(3) 0.042(3) 0.021(3) -0.001(2) 0.014(2) 0.006(3)
C9 0.026(3) 0.038(3) 0.031(3) 0.011(2) 0.008(2) 0.002(2)
C10 0.028(3) 0.036(3) 0.035(3) 0.011(3) 0.008(2) 0.001(2)
C11 0.028(3) 0.032(3) 0.031(3) 0.004(2) 0.000(2) -0.001(2)
C12 0.032(4) 0.040(3) 0.040(3) 0.002(3) 0.007(3) -0.001(3)
C13 0.054(4) 0.043(3) 0.042(3) -0.001(3) 0.018(3) 0.005(3)
C14 0.064(5) 0.029(3) 0.035(3) 0.000(3) -0.001(3) -0.001(3)
C15 0.032(4) 0.039(3) 0.048(3) 0.007(3) -0.002(3) -0.012(3)
C16 0.029(4) 0.043(3) 0.040(3) 0.015(3) 0.003(3) -0.002(3)
C17 0.025(3) 0.029(3) 0.034(3) 0.004(2) 0.009(2) 0.006(2)
C18 0.029(3) 0.023(3) 0.030(3) 0.001(2) 0.008(2) 0.001(2)
C19 0.021(3) 0.025(3) 0.030(3) 0.004(2) 0.013(2) -0.001(2)
C20 0.033(4) 0.045(3) 0.033(3) 0.010(2) 0.008(3) -0.001(3)
C21 0.024(4) 0.049(4) 0.057(4) 0.018(3) 0.008(3) 0.001(3)
C22 0.042(4) 0.052(4) 0.068(4) 0.011(3) 0.045(3) 0.000(3)
C23 0.075(5) 0.083(5) 0.040(3) 0.002(3) 0.029(3) -0.018(4)
C24 0.039(4) 0.059(4) 0.033(3) -0.006(3) 0.014(3) -0.011(3)
C25 0.022(3) 0.041(3) 0.030(3) 0.005(2) 0.014(2) 0.007(2)
C26 0.038(4) 0.040(3) 0.026(3) 0.007(2) 0.012(2) 0.013(3)
C27 0.055(4) 0.033(3) 0.042(3) 0.012(3) 0.033(3) 0.016(3)
C28 0.147(7) 0.042(4) 0.045(4) 0.011(3) 0.017(4) 0.031(4)
C29 0.246(11) 0.056(5) 0.030(3) 0.013(3) 0.025(5) 0.056(6)
C30 0.187(9) 0.036(4) 0.096(6) 0.029(4) 0.105(6) 0.035(5)
C31 0.087(6) 0.035(4) 0.139(7) 0.023(4) 0.055(5) 0.017(3)
C32 0.057(5) 0.039(4) 0.100(5) 0.025(4) 0.030(4) 0.014(3)

loop_
_atom_type_symbol
_atom_type_description
_atom_type_scat_dispersion_real
_atom_type_scat_dispersion_imag
_atom_type_scat_source
C C 0.0033 0.0016 'International Tables Vol C Tables 4.2.6.8 and 6.1.1.4'
H H 0.0000 0.0000 'International Tables Vol C Tables 4.2.6.8 and 6.1.1.4'
O O 0.0106 0.0060 'International Tables Vol C Tables 4.2.6.8 and 6.1.1.4'
P P 0.1023 0.0942 'International Tables Vol C Tables 4.2.6.8 and 6.1.1.4'
Se Se -0.0929 2.2259 'International Tables Vol C Tables 4.2.6.8 and 6.1.1.4'
Fe Fe 0.3463 0.8444 'International Tables Vol C Tables 4.2.6.8 and 6.1.1.4'

loop_
_geom_angle_atom_site_label_1
_geom_angle_atom_site_label_2
_geom_angle_atom_site_label_3
_geom_angle
C1 Fe1 C2 95.2(2)
C1 Fe1 P1 96.22(15)
C2 Fe1 P1 90.64(14)
C1 Fe1 Se1 96.52(15)
C2 Fe1 Se1 167.72(14)
P1 Fe1 Se1 91.58(4)
C1 Fe1 Se2 102.47(15)
C2 Fe1 Se2 92.10(14)
P1 Fe1 Se2 160.78(4)
Se1 Fe1 Se2 81.94(3)
C1 Fe1 Fe2 145.20(16)
C2 Fe1 Fe2 111.63(14)
P1 Fe1 Fe2 104.84(4)
Se1 Fe1 Fe2 56.16(2)
Se2 Fe1 Fe2 56.62(2)
C5 Fe2 C3 95.3(2)
C5 Fe2 C4 100.6(2)
C3 Fe2 C4 95.3(2)
C5 Fe2 Se1 127.55(16)
C3 Fe2 Se1 85.39(14)
C4 Fe2 Se1 131.64(16)
C5 Fe2 Se2 97.12(15)
C3 Fe2 Se2 165.50(15)
C4 Fe2 Se2 89.75(14)
Se1 Fe2 Se2 81.10(2)
C5 Fe2 Fe3 79.89(16)
C3 Fe2 Fe3 119.60(15)
C4 Fe2 Fe3 144.97(14)
Se1 Fe2 Fe3 55.77(2)
Se2 Fe2 Fe3 55.79(2)
C5 Fe2 Fe1 152.71(15)
C3 Fe2 Fe1 111.91(15)
C4 Fe2 Fe1 79.99(16)
Se1 Fe2 Fe1 55.73(2)
Se2 Fe2 Fe1 55.61(2)
Fe3 Fe2 Fe1 84.34(3)
C8 Fe3 C6 98.6(2)
C8 Fe3 C7 98.9(2)
C6 Fe3 C7 93.9(2)
C8 Fe3 Se1 92.91(15)
C6 Fe3 Se1 166.55(15)
C7 Fe3 Se1 91.24(14)
C8 Fe3 Se2 98.41(14)
C6 Fe3 Se2 89.43(15)
C7 Fe3 Se2 161.66(14)
Se1 Fe3 Se2 81.94(3)
C8 Fe3 Fe2 140.35(16)
C6 Fe3 Fe2 110.27(15)
C7 Fe3 Fe2 105.42(14)
Se1 Fe3 Fe2 56.31(2)
Se2 Fe3 Fe2 56.72(2)
Fe3 Se1 Fe1 97.73(3)
Fe3 Se1 Fe2 67.92(3)
Fe1 Se1 Fe2 68.11(2)
Fe1 Se2 Fe3 97.44(3)
Fe1 Se2 Fe2 67.76(2)
Fe3 Se2 Fe2 67.49(2)
C17 P1 C9 102.4(2)
C17 P1 C25 103.8(2)
C9 P1 C25 103.9(2)
C17 P1 Fe1 115.64(14)
C9 P1 Fe1 114.56(16)
C25 P1 Fe1 114.87(16)
O1 C1 Fe1 179.5(5)
O2 C2 Fe1 178.2(4)
O3 C3 Fe2 179.3(4)
O4 C4 Fe2 177.0(5)
O5 C5 Fe2 177.1(5)
O6 C6 Fe3 178.6(5)
O7 C7 Fe3 177.8(4)
O8 C8 Fe3 177.9(4)
C10 C9 P1 167.2(4)
C9 C10 C11 176.0(5)
C16 C11 C12 119.1(5)
C16 C11 C10 121.5(5)
C12 C11 C10 119.4(5)
C13 C12 C11 120.0(5)
C13 C12 H12 120.0
C11 C12 H12 120.0
C12 C13 C14 120.2(5)
C12 C13 H13 119.9
C14 C13 H13 119.9
C15 C14 C13 120.0(5)
C15 C14 H14 120.0
C13 C14 H14 120.0
C14 C15 C16 120.9(5)
C14 C15 H15 119.5
C16 C15 H15 119.5
C15 C16 C11 119.8(5)
C15 C16 H16 120.1
C11 C16 H16 120.1
C18 C17 P1 175.3(4)
C17 C18 C19 176.7(5)
C20 C19 C24 118.8(4)
C20 C19 C18 121.0(4)
C24 C19 C18 120.2(4)
C19 C20 C21 121.6(4)
C19 C20 H20 119.2
C21 C20 H20 119.2
C20 C21 C22 118.5(5)
C20 C21 H21 120.7
C22 C21 H21 120.7
C23 C22 C21 120.2(5)
C23 C22 H22 119.9
C21 C22 H22 119.9
C22 C23 C24 121.3(5)
C22 C23 H23 119.3
C24 C23 H23 119.3
C23 C24 C19 119.5(5)
C23 C24 H24 120.2
C19 C24 H24 120.2
C26 C25 P1 169.5(5)
C25 C26 C27 175.2(5)
C32 C27 C28 119.9(5)
C32 C27 C26 121.4(5)
C28 C27 C26 118.6(5)
C27 C28 C29 118.5(6)
C27 C28 H28 120.7
C29 C28 H28 120.7
C30 C29 C28 120.3(6)
C30 C29 H29 119.8
C28 C29 H29 119.8
C31 C30 C29 120.8(6)
C31 C30 H30 119.6
C29 C30 H30 119.6
C30 C31 C32 118.6(7)
C30 C31 H31 120.7
C32 C31 H31 120.7
C27 C32 C31 121.8(6)
C27 C32 H32 119.1
C31 C32 H32 119.1

loop_
_geom_bond_atom_site_label_1
_geom_bond_atom_site_label_2
_geom_bond_distance
Fe1 C1 1.742(5)
Fe1 C2 1.790(5)
Fe1 P1 2.2022(14)
Fe1 Se1 2.3505(7)
Fe1 Se2 2.3531(8)
Fe1 Fe2 2.6393(9)
Fe2 C5 1.772(6)
Fe2 C3 1.780(5)
Fe2 C4 1.783(5)
Fe2 Se1 2.3627(7)
Fe2 Se2 2.3811(7)
Fe2 Fe3 2.6313(9)
Fe3 C8 1.771(5)
Fe3 C6 1.805(6)
Fe3 C7 1.808(5)
Fe3 Se1 2.3477(8)
Fe3 Se2 2.3555(8)
P1 C17 1.750(5)
P1 C9 1.754(5)
P1 C25 1.756(5)
O1 C1 1.167(5)
O2 C2 1.151(5)
O3 C3 1.155(5)
O4 C4 1.151(5)
O5 C5 1.164(6)
O6 C6 1.130(5)
O7 C7 1.146(5)
O8 C8 1.142(5)
C9 C10 1.197(5)
C10 C11 1.426(6)
C11 C16 1.393(6)
C11 C12 1.397(6)
C12 C13 1.374(6)
C12 H12 0.9500
C13 C14 1.382(7)
C13 H13 0.9500
C14 C15 1.364(7)
C14 H14 0.9500
C15 C16 1.375(6)
C15 H15 0.9500
C16 H16 0.9500
C17 C18 1.200(6)
C18 C19 1.430(6)
C19 C20 1.375(6)
C19 C24 1.391(5)
C20 C21 1.374(6)
C20 H20 0.9500
C21 C22 1.383(6)
C21 H21 0.9500
C22 C23 1.360(6)
C22 H22 0.9500
C23 C24 1.362(7)
C23 H23 0.9500
C24 H24 0.9500
C25 C26 1.204(6)
C26 C27 1.445(6)
C27 C32 1.356(7)
C27 C28 1.360(6)
C28 C29 1.400(8)
C28 H28 0.9500
C29 C30 1.363(9)
C29 H29 0.9500
C30 C31 1.347(8)
C30 H30 0.9500
C31 C32 1.379(7)
C31 H31 0.9500
C32 H32 0.9500

loop_
_geom_torsion_atom_site_label_1
_geom_torsion_atom_site_label_2
_geom_torsion_atom_site_label_3
_geom_torsion_atom_site_label_4
_geom_torsion
C1 Fe1 Fe2 C5 63.2(4)
C2 Fe1 Fe2 C5 -74.8(4)
P1 Fe1 Fe2 C5 -171.5(3)
Se1 Fe1 Fe2 C5 106.7(3)
Se2 Fe1 Fe2 C5 2.9(3)
C1 Fe1 Fe2 C3 -111.3(3)
C2 Fe1 Fe2 C3 110.8(2)
P1 Fe1 Fe2 C3 14.02(16)
Se1 Fe1 Fe2 C3 -67.74(15)
Se2 Fe1 Fe2 C3 -171.59(16)
C1 Fe1 Fe2 C4 157.0(3)
C2 Fe1 Fe2 C4 19.0(2)
P1 Fe1 Fe2 C4 -77.76(15)
Se1 Fe1 Fe2 C4 -159.52(15)
Se2 Fe1 Fe2 C4 96.63(15)
C1 Fe1 Fe2 Se1 -43.5(2)
C2 Fe1 Fe2 Se1 178.51(14)
P1 Fe1 Fe2 Se1 81.76(4)
Se2 Fe1 Fe2 Se1 -103.85(3)
C1 Fe1 Fe2 Se2 60.3(2)
C2 Fe1 Fe2 Se2 -77.64(14)
P1 Fe1 Fe2 Se2 -174.39(4)
Se1 Fe1 Fe2 Se2 103.85(3)
C1 Fe1 Fe2 Fe3 8.4(2)
C2 Fe1 Fe2 Fe3 -129.56(14)
P1 Fe1 Fe2 Fe3 133.70(4)
Se1 Fe1 Fe2 Fe3 51.94(2)
Se2 Fe1 Fe2 Fe3 -51.92(2)
C5 Fe2 Fe3 C8 -164.7(3)
C3 Fe2 Fe3 C8 105.0(3)
C4 Fe2 Fe3 C8 -70.6(4)
Se1 Fe2 Fe3 C8 44.9(2)
Se2 Fe2 Fe3 C8 -58.8(2)
Fe1 Fe2 Fe3 C8 -7.0(2)
C5 Fe2 Fe3 C6 -30.7(2)
C3 Fe2 Fe3 C6 -121.0(2)
C4 Fe2 Fe3 C6 63.4(3)
Se1 Fe2 Fe3 C6 178.88(16)
Se2 Fe2 Fe3 C6 75.22(16)
Fe1 Fe2 Fe3 C6 126.98(16)
C5 Fe2 Fe3 C7 69.5(2)
C3 Fe2 Fe3 C7 -20.8(2)
C4 Fe2 Fe3 C7 163.6(3)
Se1 Fe2 Fe3 C7 -80.97(15)
Se2 Fe2 Fe3 C7 175.37(15)
Fe1 Fe2 Fe3 C7 -132.86(15)
C5 Fe2 Fe3 Se1 150.47(15)
C3 Fe2 Fe3 Se1 60.12(17)
C4 Fe2 Fe3 Se1 -115.4(3)
Se2 Fe2 Fe3 Se1 -103.66(3)
Fe1 Fe2 Fe3 Se1 -51.90(2)
C5 Fe2 Fe3 Se2 -105.87(15)
C3 Fe2 Fe3 Se2 163.78(18)
C4 Fe2 Fe3 Se2 -11.8(3)
Se1 Fe2 Fe3 Se2 103.66(3)
Fe1 Fe2 Fe3 Se2 51.76(2)
C8 Fe3 Se1 Fe1 -90.67(14)
C6 Fe3 Se1 Fe1 58.0(6)
C7 Fe3 Se1 Fe1 170.32(14)
Se2 Fe3 Se1 Fe1 7.42(3)
Fe2 Fe3 Se1 Fe1 62.54(2)
C8 Fe3 Se1 Fe2 -153.22(14)
C6 Fe3 Se1 Fe2 -4.5(6)
C7 Fe3 Se1 Fe2 107.78(14)
Se2 Fe3 Se1 Fe2 -55.13(2)
C1 Fe1 Se1 Fe3 94.30(15)
C2 Fe1 Se1 Fe3 -68.9(6)
P1 Fe1 Se1 Fe3 -169.26(4)
Se2 Fe1 Se1 Fe3 -7.42(3)
Fe2 Fe1 Se1 Fe3 -62.40(3)
C1 Fe1 Se1 Fe2 156.70(15)
C2 Fe1 Se1 Fe2 -6.5(6)
P1 Fe1 Se1 Fe2 -106.86(4)
Se2 Fe1 Se1 Fe2 54.97(2)
C5 Fe2 Se1 Fe3 -37.74(19)
C3 Fe2 Se1 Fe3 -130.85(16)
C4 Fe2 Se1 Fe3 136.08(19)
Se2 Fe2 Se1 Fe3 54.43(2)
Fe1 Fe2 Se1 Fe3 108.62(3)
C5 Fe2 Se1 Fe1 -146.36(19)
C3 Fe2 Se1 Fe1 120.52(16)
C4 Fe2 Se1 Fe1 27.46(19)
Se2 Fe2 Se1 Fe1 -54.20(2)
Fe3 Fe2 Se1 Fe1 -108.62(3)
C1 Fe1 Se2 Fe3 -87.55(15)
C2 Fe1 Se2 Fe3 176.61(13)
P1 Fe1 Se2 Fe3 78.63(13)
Se1 Fe1 Se2 Fe3 7.39(3)
Fe2 Fe1 Se2 Fe3 61.93(3)
C1 Fe1 Se2 Fe2 -149.48(15)
C2 Fe1 Se2 Fe2 114.68(14)
P1 Fe1 Se2 Fe2 16.70(13)
Se1 Fe1 Se2 Fe2 -54.54(2)
C8 Fe3 Se2 Fe1 84.37(15)
C6 Fe3 Se2 Fe1 -177.04(15)
C7 Fe3 Se2 Fe1 -76.5(5)
Se1 Fe3 Se2 Fe1 -7.40(3)
Fe2 Fe3 Se2 Fe1 -62.15(3)
C8 Fe3 Se2 Fe2 146.51(15)
C6 Fe3 Se2 Fe2 -114.90(15)
C7 Fe3 Se2 Fe2 -14.3(5)
Se1 Fe3 Se2 Fe2 54.74(2)
C5 Fe2 Se2 Fe1 -178.68(16)
C3 Fe2 Se2 Fe1 32.8(6)
C4 Fe2 Se2 Fe1 -78.02(16)
Se1 Fe2 Se2 Fe1 54.30(2)
Fe3 Fe2 Se2 Fe1 108.71(3)
C5 Fe2 Se2 Fe3 72.61(16)
C3 Fe2 Se2 Fe3 -75.9(6)
C4 Fe2 Se2 Fe3 173.27(16)
Se1 Fe2 Se2 Fe3 -54.41(3)
Fe1 Fe2 Se2 Fe3 -108.71(3)
C1 Fe1 P1 C17 -52.4(2)
C2 Fe1 P1 C17 43.0(2)
Se1 Fe1 P1 C17 -149.09(17)
Se2 Fe1 P1 C17 141.21(19)
Fe2 Fe1 P1 C17 155.58(17)
C1 Fe1 P1 C9 66.4(2)
C2 Fe1 P1 C9 161.8(2)
Se1 Fe1 P1 C9 -30.30(17)
Se2 Fe1 P1 C9 -100.0(2)
Fe2 Fe1 P1 C9 -85.63(17)
C1 Fe1 P1 C25 -173.3(2)
C2 Fe1 P1 C25 -78.0(2)
Se1 Fe1 P1 C25 89.93(17)
Se2 Fe1 P1 C25 20.2(2)
Fe2 Fe1 P1 C25 34.61(17)
C2 Fe1 C1 O1 135(78)
P1 Fe1 C1 O1 -134(100)
Se1 Fe1 C1 O1 -42(78)
Se2 Fe1 C1 O1 41(78)
Fe2 Fe1 C1 O1 -7(79)
C1 Fe1 C2 O2 -24(13)
P1 Fe1 C2 O2 -120(13)
Se1 Fe1 C2 O2 140(13)
Se2 Fe1 C2 O2 79(13)
Fe2 Fe1 C2 O2 134(13)
C5 Fe2 C3 O3 96(42)
C4 Fe2 C3 O3 -5(42)
Se1 Fe2 C3 O3 -136(42)
Se2 Fe2 C3 O3 -115(42)
Fe3 Fe2 C3 O3 178(100)
Fe1 Fe2 C3 O3 -86(42)
C5 Fe2 C4 O4 8(8)
C3 Fe2 C4 O4 104(8)
Se1 Fe2 C4 O4 -167(8)
Se2 Fe2 C4 O4 -90(8)
Fe3 Fe2 C4 O4 -80(8)
Fe1 Fe2 C4 O4 -145(8)
C3 Fe2 C5 O5 -54(9)
C4 Fe2 C5 O5 42(9)
Se1 Fe2 C5 O5 -142(9)
Se2 Fe2 C5 O5 133(9)
Fe3 Fe2 C5 O5 -173(9)
Fe1 Fe2 C5 O5 131(9)
C8 Fe3 C6 O6 33(22)
C7 Fe3 C6 O6 133(22)
Se1 Fe3 C6 O6 -115(21)
Se2 Fe3 C6 O6 -65(22)
Fe2 Fe3 C6 O6 -119(22)
C8 Fe3 C7 O7 33(12)
C6 Fe3 C7 O7 -66(12)
Se1 Fe3 C7 O7 126(12)
Se2 Fe3 C7 O7 -166(12)
Fe2 Fe3 C7 O7 -179(100)
C6 Fe3 C8 O8 -158(11)
C7 Fe3 C8 O8 107(11)
Se1 Fe3 C8 O8 15(11)
Se2 Fe3 C8 O8 -67(11)
Fe2 Fe3 C8 O8 -21(11)
C17 P1 C9 C10 115(2)
C25 P1 C9 C10 -136.9(19)
Fe1 P1 C9 C10 -11(2)
P1 C9 C10 C11 27(8)
C9 C10 C11 C16 -157(7)
C9 C10 C11 C12 19(7)
C16 C11 C12 C13 0.2(7)
C10 C11 C12 C13 -176.8(4)
C11 C12 C13 C14 0.0(7)
C12 C13 C14 C15 -0.1(7)
C13 C14 C15 C16 -0.2(7)
C14 C15 C16 C11 0.5(7)
C12 C11 C16 C15 -0.5(7)
C10 C11 C16 C15 176.5(4)
C9 P1 C17 C18 -90(5)
C25 P1 C17 C18 162(5)
Fe1 P1 C17 C18 36(5)
P1 C17 C18 C19 131(7)
C17 C18 C19 C20 -18(9)
C17 C18 C19 C24 162(8)
C24 C19 C20 C21 1.1(7)
C18 C19 C20 C21 -179.7(4)
C19 C20 C21 C22 -1.2(8)
C20 C21 C22 C23 1.0(8)
C21 C22 C23 C24 -0.7(9)
C22 C23 C24 C19 0.6(8)
C20 C19 C24 C23 -0.8(7)
C18 C19 C24 C23 180.0(5)
C17 P1 C25 C26 -153(2)
C9 P1 C25 C26 100(2)
Fe1 P1 C25 C26 -26(2)
P1 C25 C26 C27 -8(8)
C25 C26 C27 C32 69(6)
C25 C26 C27 C28 -108(6)
C32 C27 C28 C29 -2.1(9)
C26 C27 C28 C29 174.8(6)
C27 C28 C29 C30 -0.4(11)
C28 C29 C30 C31 2.2(12)
C29 C30 C31 C32 -1.4(11)
C28 C27 C32 C31 2.9(9)
C26 C27 C32 C31 -173.9(5)
C30 C31 C32 C27 -1.1(10)
